data_4345874
loop_
_publ_author_name
'Quinlivan, Patrick J.'
'Parkin, Gerard'

_publ_section_title
;
 Flexibility of the Carbodiphosphorane, (Ph3P)2C: Structural
 Characterization of a Linear Form.
;
_journal_issue 10
_journal_name_full 'Inorganic chemistry'
_journal_page_first 5493
_journal_page_last 5497
_journal_paper_doi 10.1021/acs.inorgchem.7b00381
_journal_volume 56
_journal_year 2017
_chemical_formula_sum 'C49 H42 P2'
_chemical_formula_weight 692.76
_space_group_crystal_system trigonal
_space_group_IT_number 148
_space_group_name_Hall '-R 3'
_space_group_name_H-M_alt 'R -3 :H'
_symmetry_space_group_name_Hall '-R 3'
_symmetry_space_group_name_H-M 'R -3 :H'
_atom_sites_solution_hydrogens geom
_audit_creation_method SHELXL-2014/7
_cell_angle_alpha 90
_cell_angle_beta 90
_cell_angle_gamma 120
_cell_formula_units_Z 3
_cell_length_a 10.9287(5)
_cell_length_b 10.9287(5)
_cell_length_c 27.4503(14)
_cell_measurement_reflns_used 8215
_cell_measurement_temperature 130(2)
_cell_measurement_theta_max 30.53
_cell_measurement_theta_min 2.23
_cell_volume 2839.3(2)
_computing_cell_refinement 'Bruker SAINT'
_computing_data_collection 'Bruker APEX2'
_computing_data_reduction 'Bruker SAINT'
_computing_molecular_graphics 'Bruker SHELXTL'
_computing_publication_material 'Bruker SHELXTL'
_computing_structure_refinement 'SHELXL-2014/7 (Sheldrick, 2014)'
_computing_structure_solution 'SHELXS-97 (Sheldrick 2008)'
_diffrn_ambient_temperature 130(2)
_diffrn_measured_fraction_theta_full 0.998
_diffrn_measured_fraction_theta_max 0.999
_diffrn_measurement_device_type 'Bruker APEX-II CCD'
_diffrn_measurement_method '\f and \w scans'
_diffrn_radiation_type MoK\a
_diffrn_radiation_wavelength 0.71073
_diffrn_reflns_av_R_equivalents 0.0527
_diffrn_reflns_av_unetI/netI 0.0281
_diffrn_reflns_Laue_measured_fraction_full 0.998
_diffrn_reflns_Laue_measured_fraction_max 0.999
_diffrn_reflns_limit_h_max 15
_diffrn_reflns_limit_h_min -15
_diffrn_reflns_limit_k_max 15
_diffrn_reflns_limit_k_min -15
_diffrn_reflns_limit_l_max 39
_diffrn_reflns_limit_l_min -39
_diffrn_reflns_number 15606
_diffrn_reflns_point_group_measured_fraction_full 0.998
_diffrn_reflns_point_group_measured_fraction_max 0.999
_diffrn_reflns_theta_full 25.242
_diffrn_reflns_theta_max 30.534
_diffrn_reflns_theta_min 2.226
_exptl_absorpt_coefficient_mu 0.149
_exptl_absorpt_correction_T_max 0.7461
_exptl_absorpt_correction_T_min 0.6581
_exptl_absorpt_correction_type empirical
_exptl_absorpt_process_details sadabs
_exptl_crystal_colour yellow
_exptl_crystal_density_diffrn 1.215
_exptl_crystal_description block
_exptl_crystal_F_000 1098
_exptl_crystal_size_max 0.31
_exptl_crystal_size_mid 0.22
_exptl_crystal_size_min 0.15
_refine_diff_density_max 0.429
_refine_diff_density_min -0.262
_refine_diff_density_rms 0.053
_refine_ls_extinction_method none
_refine_ls_goodness_of_fit_ref 1.613
_refine_ls_hydrogen_treatment constr
_refine_ls_matrix_type full
_refine_ls_number_parameters 78
_refine_ls_number_reflns 1942
_refine_ls_number_restraints 0
_refine_ls_restrained_S_all 1.613
_refine_ls_R_factor_all 0.0462
_refine_ls_R_factor_gt 0.0383
_refine_ls_shift/su_max 0.000
_refine_ls_shift/su_mean 0.000
_refine_ls_structure_factor_coef Fsqd
_refine_ls_weighting_details 'w=1/[\s^2^(Fo^2^)+(0.0498P)^2^] where P=(Fo^2^+2Fc^2^)/3'
_refine_ls_weighting_scheme calc
_refine_ls_wR_factor_gt 0.1155
_refine_ls_wR_factor_ref 0.1213
_reflns_Friedel_coverage 0.000
_reflns_number_gt 1668
_reflns_number_total 1942
_reflns_threshold_expression 'I > 2\s(I)'
_cod_data_source_file ic7b00381_si_002.cif
_cod_data_source_block 148
_cod_original_cell_volume 2839.3(3)
_cod_database_code 4345874
_shelx_shelxl_version_number 2014/7
_shelx_space_group_comment
; 
The symmetry employed for this shelxl refinement is uniquely defined 
by the following loop, which should always be used as a source of 
symmetry information in preference to the above space-group names. 
They are only intended as comments. 
;

loop_
_space_group_symop_operation_xyz
'x, y, z'
'-y, x-y, z'
'-x+y, -x, z'
'x+2/3, y+1/3, z+1/3'
'-y+2/3, x-y+1/3, z+1/3'
'-x+y+2/3, -x+1/3, z+1/3'
'x+1/3, y+2/3, z+2/3'
'-y+1/3, x-y+2/3, z+2/3'
'-x+y+1/3, -x+2/3, z+2/3'
'-x, -y, -z'
'y, -x+y, -z'
'x-y, x, -z'
'-x+2/3, -y+1/3, -z+1/3'
'y+2/3, -x+y+1/3, -z+1/3'
'x-y+2/3, x+1/3, -z+1/3'
'-x+1/3, -y+2/3, -z+2/3'
'y+1/3, -x+y+2/3, -z+2/3'
'x-y+1/3, x+2/3, -z+2/3'

loop_
_atom_site_label
_atom_site_type_symbol
_atom_site_fract_x
_atom_site_fract_y
_atom_site_fract_z
_atom_site_U_iso_or_equiv
_atom_site_adp_type
_atom_site_occupancy
_atom_site_site_symmetry_order
_atom_site_calc_flag
_atom_site_refinement_flags_posn
_atom_site_refinement_flags_adp
_atom_site_refinement_flags_occupancy
P P 0.0000 0.0000 0.05830(2) 0.01303(15) Uani 1 3 d S T P
C1 C 0.0000 0.0000 0.0000 0.0205(5) Uani 1 6 d S T P
C2 C 0.05220(11) -0.12020(10) 0.08501(4) 0.0149(2) Uani 1 1 d . . .
C3 C 0.00568(11) -0.18657(11) 0.13028(4) 0.0181(2) Uani 1 1 d . . .
H3A H -0.0519 -0.1650 0.1503 0.022 Uiso 1 1 calc R U .
C4 C 0.04383(12) -0.28424(11) 0.14592(4) 0.0211(2) Uani 1 1 d . . .
H4A H 0.0114 -0.3299 0.1765 0.025 Uiso 1 1 calc R U .
C5 C 0.12892(12) -0.31502(12) 0.11698(4) 0.0223(3) Uani 1 1 d . . .
H5A H 0.1544 -0.3819 0.1277 0.027 Uiso 1 1 calc R U .
C6 C 0.17700(12) -0.24845(13) 0.07239(4) 0.0233(3) Uani 1 1 d . . .
H6A H 0.2362 -0.2688 0.0528 0.028 Uiso 1 1 calc R U .
C7 C 0.13838(11) -0.15176(12) 0.05639(4) 0.0198(2) Uani 1 1 d . . .
H7A H 0.1709 -0.1068 0.0257 0.024 Uiso 1 1 calc R U .
C10 C 0.63314(17) 0.43940(17) 0.05945(5) 0.0417(4) Uani 1 1 d . . .
H10A H 0.6099 0.5123 0.0597 0.050 Uiso 1 1 calc R U .
C11 C 0.52647(16) 0.29924(18) 0.05928(5) 0.0424(4) Uani 1 1 d . . .
H11A H 0.4303 0.2760 0.0590 0.051 Uiso 1 1 calc R U .

loop_
_atom_site_aniso_label
_atom_site_aniso_U_11
_atom_site_aniso_U_22
_atom_site_aniso_U_33
_atom_site_aniso_U_23
_atom_site_aniso_U_13
_atom_site_aniso_U_12
P 0.01334(17) 0.01334(17) 0.0124(2) 0.000 0.000 0.00667(9)
C1 0.0237(8) 0.0237(8) 0.0143(11) 0.000 0.000 0.0118(4)
C2 0.0145(5) 0.0132(4) 0.0162(5) -0.0003(3) -0.0011(4) 0.0063(4)
C3 0.0180(5) 0.0187(5) 0.0175(5) 0.0015(4) 0.0006(4) 0.0092(4)
C4 0.0207(5) 0.0191(5) 0.0217(5) 0.0047(4) -0.0016(4) 0.0085(4)
C5 0.0223(5) 0.0178(5) 0.0287(6) 0.0011(4) -0.0052(4) 0.0116(4)
C6 0.0244(6) 0.0260(6) 0.0266(6) 0.0002(4) 0.0006(4) 0.0179(5)
C7 0.0202(5) 0.0222(5) 0.0200(5) 0.0021(4) 0.0017(4) 0.0128(4)
C10 0.0573(10) 0.0430(9) 0.0354(8) -0.0073(6) -0.0037(7) 0.0329(8)
C11 0.0334(7) 0.0598(10) 0.0349(8) -0.0045(7) 0.0039(6) 0.0239(7)

loop_
_atom_type_symbol
_atom_type_description
_atom_type_scat_dispersion_real
_atom_type_scat_dispersion_imag
_atom_type_scat_source
C C 0.0033 0.0016 'International Tables Vol C Tables 4.2.6.8 and 6.1.1.4'
H H 0.0000 0.0000 'International Tables Vol C Tables 4.2.6.8 and 6.1.1.4'
P P 0.1023 0.0942 'International Tables Vol C Tables 4.2.6.8 and 6.1.1.4'

loop_
_geom_angle_atom_site_label_1
_geom_angle_atom_site_label_2
_geom_angle_atom_site_label_3
_geom_angle
_geom_angle_site_symmetry_1
_geom_angle_site_symmetry_3
C1 P C2 113.66(3) . .
C1 P C2 113.66(3) . 2
C2 P C2 104.98(4) . 2
C1 P C2 113.66(3) . 3
C2 P C2 104.98(4) . 3
C2 P C2 104.98(4) 2 3
P C1 P 180.0 . 10
C7 C2 C3 119.12(9) . .
C7 C2 P 116.34(8) . .
C3 C2 P 124.45(8) . .
C4 C3 C2 120.00(10) . .
C5 C4 C3 120.22(10) . .
C4 C5 C6 120.19(10) . .
C7 C6 C5 119.89(11) . .
C6 C7 C2 120.58(10) . .
C11 C10 C11 120.33(15) 3_665 .
C10 C11 C10 119.67(16) 2_655 .

loop_
_geom_bond_atom_site_label_1
_geom_bond_atom_site_label_2
_geom_bond_distance
_geom_bond_site_symmetry_2
P C1 1.6004(4) .
P C2 1.8270(10) .
P C2 1.8271(10) 2
P C2 1.8271(10) 3
C1 P 1.6005(4) 10
C2 C7 1.3958(14) .
C2 C3 1.4000(14) .
C3 C4 1.3937(15) .
C4 C5 1.3861(16) .
C5 C6 1.3863(17) .
C6 C7 1.3905(15) .
C10 C11 1.378(2) 3_665
C10 C11 1.386(2) .
C11 C10 1.378(2) 2_655

loop_
_geom_torsion_atom_site_label_1
_geom_torsion_atom_site_label_2
_geom_torsion_atom_site_label_3
_geom_torsion_atom_site_label_4
_geom_torsion
_geom_torsion_site_symmetry_1
_geom_torsion_site_symmetry_4
C1 P C2 C7 25.50(9) . .
C2 P C2 C7 -99.30(10) 2 .
C2 P C2 C7 150.30(9) 3 .
C1 P C2 C3 -151.00(8) . .
C2 P C2 C3 84.20(7) 2 .
C2 P C2 C3 -26.20(10) 3 .
C7 C2 C3 C4 -0.92(16) . .
P C2 C3 C4 175.49(8) . .
C2 C3 C4 C5 0.61(16) . .
C3 C4 C5 C6 0.23(17) . .
C4 C5 C6 C7 -0.76(18) . .
C5 C6 C7 C2 0.44(18) . .
C3 C2 C7 C6 0.40(16) . .
P C2 C7 C6 -176.30(9) . .
C11 C10 C11 C10 0.7(3) 3_665 2_655
